data_7015235
loop_
_publ_author_name
'Babashkina, Maria G.'
'Safin, Damir A.'
'Bolte, Michael'
'Srebro, Monika'
'Mitoraj, Mariusz'
'Uthe, Andr\'e'
'Klein, Axel'
'K\"ockerling, Martin'

_publ_section_title
;
 Intramolecular hydrogen bonding controls 1,3-N,S- vs.
 1,5-S,S'-coordination in Ni(II) complexes of N-thiophosphorylated
 thioureas RNHC(S)NHP(S)(OiPr)2.
;
_journal_issue 13
_journal_name_full 'Dalton transactions (Cambridge, England : 2003)'
_journal_page_first 3142
_journal_page_last 3153
_journal_paper_doi 10.1039/c0dt01382j
_journal_volume 40
_journal_year 2011
_chemical_formula_moiety 'C8 H19 N2 O2 P S2'
_chemical_formula_sum 'C8 H19 N2 O2 P S2'
_chemical_formula_weight 270.34
_chemical_name_systematic
;
?
;
_space_group_IT_number 2
_symmetry_cell_setting triclinic
_symmetry_space_group_name_Hall '-P 1'
_symmetry_space_group_name_H-M 'P -1'
_atom_sites_solution_hydrogens geom
_atom_sites_solution_primary direct
_atom_sites_solution_secondary difmap
_audit_creation_method SHELXL-97
_cell_angle_alpha 80.832(7)
_cell_angle_beta 76.351(7)
_cell_angle_gamma 70.632(7)
_cell_formula_units_Z 2
_cell_length_a 7.4084(7)
_cell_length_b 9.7510(8)
_cell_length_c 10.2595(9)
_cell_measurement_reflns_used 4695
_cell_measurement_temperature 173(2)
_cell_measurement_theta_max 25.7
_cell_measurement_theta_min 4.0
_cell_volume 676.79(11)
_computing_cell_refinement 'X-Area (Stoe & Cie, 2001)'
_computing_data_collection 'X-Area (Stoe & Cie, 2001)'
_computing_data_reduction 'X-Area (Stoe & Cie, 2001)'
_computing_molecular_graphics 'XP in SHELXTL-Plus (Sheldrick, 1991)'
_computing_publication_material SHELXL97
_computing_structure_refinement 'SHELXL97 (Sheldrick, 2008) '
_computing_structure_solution 'SHELXS97 (Sheldrick, 2008) '
_diffrn_ambient_temperature 173(2)
_diffrn_measured_fraction_theta_full 0.993
_diffrn_measured_fraction_theta_max 0.985
_diffrn_measurement_device_type 'STOE IPDS II two-circle-diffractometer'
_diffrn_measurement_method \w
_diffrn_radiation_monochromator graphite
_diffrn_radiation_source 'fine-focus sealed tube'
_diffrn_radiation_type MoK\a
_diffrn_radiation_wavelength 0.71073
_diffrn_reflns_av_R_equivalents 0.0311
_diffrn_reflns_av_sigmaI/netI 0.0242
_diffrn_reflns_limit_h_max 8
_diffrn_reflns_limit_h_min -8
_diffrn_reflns_limit_k_max 11
_diffrn_reflns_limit_k_min -11
_diffrn_reflns_limit_l_max 11
_diffrn_reflns_limit_l_min -12
_diffrn_reflns_number 5904
_diffrn_reflns_theta_full 25.00
_diffrn_reflns_theta_max 25.58
_diffrn_reflns_theta_min 3.93
_diffrn_standards_number 0
_exptl_absorpt_coefficient_mu 0.497
_exptl_absorpt_correction_T_max 0.8452
_exptl_absorpt_correction_T_min 0.8036
_exptl_absorpt_correction_type multi-scan
_exptl_absorpt_process_details 'MULABS (Spek, 2003; Blessing, 1995)'
_exptl_crystal_colour colourless
_exptl_crystal_density_diffrn 1.327
_exptl_crystal_density_method 'not measured'
_exptl_crystal_description block
_exptl_crystal_F_000 288
_exptl_crystal_size_max 0.46
_exptl_crystal_size_mid 0.42
_exptl_crystal_size_min 0.35
_refine_diff_density_max 0.428
_refine_diff_density_min -0.303
_refine_diff_density_rms 0.054
_refine_ls_extinction_coef 0.045(4)
_refine_ls_extinction_expression Fc^*^=kFc[1+0.001xFc^2^\l^3^/sin(2\q)]^-1/4^
_refine_ls_extinction_method SHELXL
_refine_ls_goodness_of_fit_ref 1.062
_refine_ls_hydrogen_treatment mixed
_refine_ls_matrix_type full
_refine_ls_number_parameters 150
_refine_ls_number_reflns 2507
_refine_ls_number_restraints 0
_refine_ls_restrained_S_all 1.062
_refine_ls_R_factor_all 0.0311
_refine_ls_R_factor_gt 0.0294
_refine_ls_shift/su_max 0.001
_refine_ls_shift/su_mean 0.000
_refine_ls_structure_factor_coef Fsqd
_refine_ls_weighting_details 'calc w=1/[\s^2^(Fo^2^)+(0.0414P)^2^+0.2951P] where P=(Fo^2^+2Fc^2^)/3'
_refine_ls_weighting_scheme calc
_refine_ls_wR_factor_gt 0.0764
_refine_ls_wR_factor_ref 0.0776
_reflns_number_gt 2413
_reflns_number_total 2507
_reflns_threshold_expression I>2\s(I)
_cod_data_source_file c0dt01382j.txt
_cod_data_source_block safin34
_cod_depositor_comments
;
The following automatic conversions were performed:
'_symmetry_cell_setting' value 'Triclinic' changed to 'triclinic'
according to '/home/saulius/struct/CIF-dictionaries/cif_core.dic'
dictionary named 'cif_core.dic' version 2.4.1 from 2010-06-29.

Automatic conversion script
Id: cif_fix_enum 1555 2011-01-17 13:19:09Z saulius 
;
_cod_original_cell_volume 676.79(10)
_cod_database_code 7015235

loop_
_symmetry_equiv_pos_as_xyz
'x, y, z'
'-x, -y, -z'

loop_
_atom_site_label
_atom_site_type_symbol
_atom_site_fract_x
_atom_site_fract_y
_atom_site_fract_z
_atom_site_U_iso_or_equiv
_atom_site_adp_type
_atom_site_occupancy
_atom_site_symmetry_multiplicity
_atom_site_calc_flag
_atom_site_refinement_flags
_atom_site_disorder_assembly
_atom_site_disorder_group
P1 P 0.64982(5) 0.67401(4) 0.29149(4) 0.01670(13) Uani 1 1 d . . .
S1 S 0.70331(6) 0.67312(4) 0.46559(4) 0.02663(14) Uani 1 1 d . . .
S2 S 1.02809(6) 0.29115(4) 0.10595(4) 0.02465(14) Uani 1 1 d . . .
O1 O 0.64978(16) 0.81163(11) 0.18798(10) 0.0218(2) Uani 1 1 d . . .
O2 O 0.44663(15) 0.64818(12) 0.30766(10) 0.0211(2) Uani 1 1 d . . .
N1 N 0.81190(19) 0.54755(14) 0.19411(13) 0.0203(3) Uani 1 1 d . . .
H1 H 0.855(3) 0.577(2) 0.123(2) 0.027(5) Uiso 1 1 d . . .
N2 N 0.8202(2) 0.34779(15) 0.34987(14) 0.0284(3) Uani 1 1 d . . .
H2 H 0.756(3) 0.407(2) 0.408(2) 0.039(6) Uiso 1 1 d . . .
C1 C 0.8791(2) 0.39901(16) 0.22511(15) 0.0191(3) Uani 1 1 d . . .
C2 C 0.8781(3) 0.19467(18) 0.39952(18) 0.0339(4) Uani 1 1 d . . .
H2A H 0.8719 0.1356 0.3328 0.051 Uiso 1 1 calc R . .
H2B H 0.7896 0.1796 0.4842 0.051 Uiso 1 1 calc R . .
H2C H 1.0118 0.1655 0.4150 0.051 Uiso 1 1 calc R . .
C3 C 0.6414(2) 0.95371(16) 0.22492(16) 0.0232(3) Uani 1 1 d . . .
H3 H 0.7354 0.9385 0.2855 0.028 Uiso 1 1 calc R . .
C4 C 0.7039(3) 1.03712(19) 0.09469(19) 0.0330(4) Uani 1 1 d . . .
H4A H 0.8307 0.9785 0.0475 0.050 Uiso 1 1 calc R . .
H4B H 0.7149 1.1290 0.1140 0.050 Uiso 1 1 calc R . .
H4C H 0.6069 1.0580 0.0379 0.050 Uiso 1 1 calc R . .
C5 C 0.4381(3) 1.0294(2) 0.2964(2) 0.0403(5) Uani 1 1 d . . .
H5A H 0.4020 0.9683 0.3774 0.060 Uiso 1 1 calc R . .
H5B H 0.3464 1.0460 0.2364 0.060 Uiso 1 1 calc R . .
H5C H 0.4337 1.1233 0.3220 0.060 Uiso 1 1 calc R . .
C6 C 0.3647(2) 0.64976(18) 0.18883(15) 0.0240(3) Uani 1 1 d . . .
H6 H 0.4476 0.6819 0.1056 0.029 Uiso 1 1 calc R . .
C7 C 0.1637(3) 0.7589(2) 0.2096(2) 0.0372(4) Uani 1 1 d . . .
H7A H 0.1735 0.8554 0.2155 0.056 Uiso 1 1 calc R . .
H7B H 0.0842 0.7293 0.2932 0.056 Uiso 1 1 calc R . .
H7C H 0.1025 0.7629 0.1336 0.056 Uiso 1 1 calc R . .
C8 C 0.3646(3) 0.4972(2) 0.1795(2) 0.0395(4) Uani 1 1 d . . .
H8A H 0.4984 0.4309 0.1699 0.059 Uiso 1 1 calc R . .
H8B H 0.3112 0.4959 0.1011 0.059 Uiso 1 1 calc R . .
H8C H 0.2840 0.4656 0.2614 0.059 Uiso 1 1 calc R . .

loop_
_atom_site_aniso_label
_atom_site_aniso_U_11
_atom_site_aniso_U_22
_atom_site_aniso_U_33
_atom_site_aniso_U_23
_atom_site_aniso_U_13
_atom_site_aniso_U_12
P1 0.0181(2) 0.0156(2) 0.0149(2) -0.00323(14) -0.00017(14) -0.00435(14)
S1 0.0329(2) 0.0291(2) 0.0184(2) -0.00513(15) -0.00674(16) -0.00761(17)
S2 0.0304(2) 0.0173(2) 0.0204(2) -0.00516(14) 0.00283(16) -0.00338(16)
O1 0.0303(6) 0.0151(5) 0.0194(5) -0.0030(4) -0.0021(4) -0.0075(4)
O2 0.0196(5) 0.0272(6) 0.0164(5) -0.0026(4) -0.0005(4) -0.0086(4)
N1 0.0229(7) 0.0170(6) 0.0160(6) -0.0010(5) 0.0029(5) -0.0042(5)
N2 0.0343(8) 0.0177(7) 0.0214(7) -0.0009(5) 0.0062(6) -0.0010(6)
C1 0.0169(7) 0.0189(7) 0.0207(7) -0.0027(6) -0.0015(6) -0.0056(5)
C2 0.0409(10) 0.0203(8) 0.0279(9) 0.0043(7) 0.0046(7) -0.0037(7)
C3 0.0281(8) 0.0145(7) 0.0288(8) -0.0055(6) -0.0058(6) -0.0070(6)
C4 0.0381(10) 0.0234(8) 0.0381(10) 0.0015(7) -0.0034(8) -0.0149(7)
C5 0.0404(11) 0.0280(9) 0.0398(10) -0.0111(8) 0.0053(8) 0.0006(8)
C6 0.0256(8) 0.0309(8) 0.0183(7) -0.0001(6) -0.0048(6) -0.0127(6)
C7 0.0241(9) 0.0492(11) 0.0389(10) -0.0025(8) -0.0104(7) -0.0099(8)
C8 0.0575(13) 0.0374(10) 0.0339(10) -0.0031(8) -0.0151(9) -0.0237(9)

loop_
_atom_type_symbol
_atom_type_description
_atom_type_scat_dispersion_real
_atom_type_scat_dispersion_imag
_atom_type_scat_source
C C 0.0033 0.0016 'International Tables Vol C Tables 4.2.6.8 and 6.1.1.4'
H H 0.0000 0.0000 'International Tables Vol C Tables 4.2.6.8 and 6.1.1.4'
N N 0.0061 0.0033 'International Tables Vol C Tables 4.2.6.8 and 6.1.1.4'
O O 0.0106 0.0060 'International Tables Vol C Tables 4.2.6.8 and 6.1.1.4'
P P 0.1023 0.0942 'International Tables Vol C Tables 4.2.6.8 and 6.1.1.4'
S S 0.1246 0.1234 'International Tables Vol C Tables 4.2.6.8 and 6.1.1.4'

loop_
_geom_angle_atom_site_label_1
_geom_angle_atom_site_label_2
_geom_angle_atom_site_label_3
_geom_angle
_geom_angle_site_symmetry_1
_geom_angle_site_symmetry_3
_geom_angle_publ_flag
O1 P1 O2 107.11(6) . . ?
O1 P1 N1 97.97(6) . . ?
O2 P1 N1 106.25(6) . . ?
O1 P1 S1 118.71(5) . . ?
O2 P1 S1 109.71(4) . . ?
N1 P1 S1 115.86(5) . . ?
C3 O1 P1 123.90(10) . . ?
C6 O2 P1 121.26(9) . . ?
C1 N1 P1 128.21(11) . . ?
C1 N1 H1 116.2(15) . . ?
P1 N1 H1 115.6(15) . . ?
C1 N2 C2 124.42(14) . . ?
C1 N2 H2 118.8(15) . . ?
C2 N2 H2 116.3(15) . . ?
N2 C1 N1 117.32(14) . . ?
N2 C1 S2 122.92(12) . . ?
N1 C1 S2 119.76(11) . . ?
N2 C2 H2A 109.5 . . ?
N2 C2 H2B 109.5 . . ?
H2A C2 H2B 109.5 . . ?
N2 C2 H2C 109.5 . . ?
H2A C2 H2C 109.5 . . ?
H2B C2 H2C 109.5 . . ?
O1 C3 C5 109.76(13) . . ?
O1 C3 C4 105.77(13) . . ?
C5 C3 C4 112.75(15) . . ?
O1 C3 H3 109.5 . . ?
C5 C3 H3 109.5 . . ?
C4 C3 H3 109.5 . . ?
C3 C4 H4A 109.5 . . ?
C3 C4 H4B 109.5 . . ?
H4A C4 H4B 109.5 . . ?
C3 C4 H4C 109.5 . . ?
H4A C4 H4C 109.5 . . ?
H4B C4 H4C 109.5 . . ?
C3 C5 H5A 109.5 . . ?
C3 C5 H5B 109.5 . . ?
H5A C5 H5B 109.5 . . ?
C3 C5 H5C 109.5 . . ?
H5A C5 H5C 109.5 . . ?
H5B C5 H5C 109.5 . . ?
O2 C6 C7 106.44(13) . . ?
O2 C6 C8 108.20(13) . . ?
C7 C6 C8 113.40(15) . . ?
O2 C6 H6 109.6 . . ?
C7 C6 H6 109.6 . . ?
C8 C6 H6 109.6 . . ?
C6 C7 H7A 109.5 . . ?
C6 C7 H7B 109.5 . . ?
H7A C7 H7B 109.5 . . ?
C6 C7 H7C 109.5 . . ?
H7A C7 H7C 109.5 . . ?
H7B C7 H7C 109.5 . . ?
C6 C8 H8A 109.5 . . ?
C6 C8 H8B 109.5 . . ?
H8A C8 H8B 109.5 . . ?
C6 C8 H8C 109.5 . . ?
H8A C8 H8C 109.5 . . ?
H8B C8 H8C 109.5 . . ?

loop_
_geom_bond_atom_site_label_1
_geom_bond_atom_site_label_2
_geom_bond_distance
_geom_bond_site_symmetry_2
_geom_bond_publ_flag
P1 O1 1.5730(11) . ?
P1 O2 1.5739(11) . ?
P1 N1 1.6748(13) . ?
P1 S1 1.9169(5) . ?
S2 C1 1.6799(15) . ?
O1 C3 1.4717(17) . ?
O2 C6 1.4805(18) . ?
N1 C1 1.377(2) . ?
N1 H1 0.78(2) . ?
N2 C1 1.325(2) . ?
N2 C2 1.452(2) . ?
N2 H2 0.84(2) . ?
C2 H2A 0.9800 . ?
C2 H2B 0.9800 . ?
C2 H2C 0.9800 . ?
C3 C5 1.505(2) . ?
C3 C4 1.508(2) . ?
C3 H3 1.0000 . ?
C4 H4A 0.9800 . ?
C4 H4B 0.9800 . ?
C4 H4C 0.9800 . ?
C5 H5A 0.9800 . ?
C5 H5B 0.9800 . ?
C5 H5C 0.9800 . ?
C6 C7 1.505(2) . ?
C6 C8 1.506(2) . ?
C6 H6 1.0000 . ?
C7 H7A 0.9800 . ?
C7 H7B 0.9800 . ?
C7 H7C 0.9800 . ?
C8 H8A 0.9800 . ?
C8 H8B 0.9800 . ?
C8 H8C 0.9800 . ?

loop_
_geom_hbond_atom_site_label_D
_geom_hbond_atom_site_label_H
_geom_hbond_atom_site_label_A
_geom_hbond_distance_DH
_geom_hbond_distance_HA
_geom_hbond_distance_DA
_geom_hbond_angle_DHA
_geom_hbond_site_symmetry_A
N1 H1 S2 0.78(2) 2.59(2) 3.3656(14) 172.4(19) 2_765
N2 H2 S1 0.84(2) 2.63(2) 3.3341(15) 141.6(19) .

loop_
_geom_torsion_atom_site_label_1
_geom_torsion_atom_site_label_2
_geom_torsion_atom_site_label_3
_geom_torsion_atom_site_label_4
_geom_torsion
_geom_torsion_site_symmetry_1
_geom_torsion_site_symmetry_2
_geom_torsion_site_symmetry_3
_geom_torsion_site_symmetry_4
_geom_torsion_publ_flag
O2 P1 O1 C3 109.54(12) . . . . ?
N1 P1 O1 C3 -140.66(12) . . . . ?
S1 P1 O1 C3 -15.28(13) . . . . ?
O1 P1 O2 C6 47.32(12) . . . . ?
N1 P1 O2 C6 -56.62(12) . . . . ?
S1 P1 O2 C6 177.42(10) . . . . ?
O1 P1 N1 C1 -179.70(14) . . . . ?
O2 P1 N1 C1 -69.20(15) . . . . ?
S1 P1 N1 C1 52.93(15) . . . . ?
C2 N2 C1 N1 -179.53(16) . . . . ?
C2 N2 C1 S2 1.0(2) . . . . ?
P1 N1 C1 N2 -4.9(2) . . . . ?
P1 N1 C1 S2 174.65(8) . . . . ?
P1 O1 C3 C5 -74.47(17) . . . . ?
P1 O1 C3 C4 163.63(11) . . . . ?
P1 O2 C6 C7 -125.92(12) . . . . ?
P1 O2 C6 C8 111.88(14) . . . . ?

loop_
_cod_related_entry_id
_cod_related_entry_database
_cod_related_entry_code
1 ChemSpider 30652803
